data_2004367
loop_
_publ_author_name
'Alyea, E. C.'
'Ferguson, G.'
'Song, S.-Q.'

_publ_section_title
;
 <i>trans</i>-Tetracarbonylbis(tri-<i>tert</i>-butyl
 phosphite)molybdenum(0)
;
_journal_issue 1
_journal_name_full 'Acta Crystallographica Section C'
_journal_page_first 66
_journal_page_last 69
_journal_paper_doi 10.1107/S0108270195007803
_journal_volume 52
_journal_year 1996
_chemical_formula_moiety 'C28 H54 Mo O10 P2'
_chemical_formula_structural '((C4 H9 O)3 P)2 Mo (C O)4'
_chemical_formula_sum 'C28 H54 Mo O10 P2'
_chemical_formula_weight 708.59
_chemical_name_systematic
;
trans-Tetracarbonylbis(tri-t-butyl phosphite)molybdenum(0)
;
_space_group_IT_number 14
_symmetry_cell_setting monoclinic
_symmetry_space_group_name_Hall '-P 2yn'
_symmetry_space_group_name_H-M 'P 1 21/n 1'
_cell_angle_alpha 90
_cell_angle_beta 90.701(11)
_cell_angle_gamma 90
_cell_formula_units_Z 2
_cell_length_a 9.2634(10)
_cell_length_b 13.9834(14)
_cell_length_c 14.2332(12)
_cell_measurement_reflns_used 25
_cell_measurement_temperature 294.0(10)
_cell_measurement_theta_max 19.5
_cell_measurement_theta_min 11.5
_cell_volume 1843.5(3)
_computing_cell_refinement 'CAD-4/PC Software (SET4 and CELDIM)'
_computing_data_collection 'CAD-4/PC Software (Enraf-Nonius 1992)'
_computing_data_reduction 'DATRD2 in NRCVAX94 (Gabe, Le Page, Charland, Lee & White, 1989)'
_computing_molecular_graphics
;
NRCVAX94, ORTEPII (Johnson, 1976) in PLATON (Spek, 1994a)
and PLUTON (Spek, 1994b)
;
_computing_publication_material 'NRCVAX94 and SHELXL93'
_computing_structure_refinement 'NRCVAX94 and SHELXL93 (Sheldrick, 1993)'
_computing_structure_solution 'SHELXS86 (Sheldrick, 1985)'
_diffrn_ambient_temperature 294.0(10)
_diffrn_measurement_device 'Enraf-Nonius CAD-4'
_diffrn_measurement_method \q/2\q
_diffrn_radiation_monochromator graphite
_diffrn_radiation_source 'X-ray tube'
_diffrn_radiation_type MoK\a
_diffrn_radiation_wavelength 0.7107
_diffrn_reflns_av_R_equivalents 0.014
_diffrn_reflns_av_sigmaI/netI 0.0356
_diffrn_reflns_limit_h_max 11
_diffrn_reflns_limit_h_min -11
_diffrn_reflns_limit_k_max 17
_diffrn_reflns_limit_k_min 0
_diffrn_reflns_limit_l_max 18
_diffrn_reflns_limit_l_min 0
_diffrn_reflns_number 4221
_diffrn_reflns_theta_max 26.9
_diffrn_reflns_theta_min 2.0
_diffrn_standards_decay_% none
_diffrn_standards_interval_time 60
_diffrn_standards_number 3
_exptl_absorpt_coefficient_mu 0.488
_exptl_absorpt_correction_T_max 0.886
_exptl_absorpt_correction_T_min 0.835
_exptl_absorpt_correction_type 'empirical (\y scan) (North, Phillips & Mathews, 1968)'
_exptl_crystal_colour colourless
_exptl_crystal_density_diffrn 1.277
_exptl_crystal_density_meas ?
_exptl_crystal_description needle
_exptl_crystal_F_000 748
_exptl_crystal_size_max 0.40
_exptl_crystal_size_mid 0.28
_exptl_crystal_size_min 0.28
_refine_diff_density_max 0.838
_refine_diff_density_min -0.299
_refine_ls_extinction_coef 0.0020(6)
_refine_ls_extinction_method 'SHELXL93 (Sheldrick, 1993)'
_refine_ls_goodness_of_fit_all 1.034
_refine_ls_goodness_of_fit_obs 1.141
_refine_ls_hydrogen_treatment 'H atoms riding with C---H = 0.96\%A'
_refine_ls_matrix_type full
_refine_ls_number_parameters 188
_refine_ls_number_reflns 3985
_refine_ls_number_restraints 0
_refine_ls_restrained_S_all 1.034
_refine_ls_restrained_S_obs 1.141
_refine_ls_R_factor_all 0.0607
_refine_ls_R_factor_obs 0.0388
_refine_ls_shift/esd_max -0.001
_refine_ls_shift/esd_mean 0.000
_refine_ls_structure_factor_coef Fsqd
_refine_ls_weighting_scheme
;
calc w = 1/[\s^2^(F~o~^2^) + (0.0581P)^2^ + 0.5082P]
where P = (F~o~^2^ + 2F~c~^2^)/3
;
_refine_ls_wR_factor_all 0.1059
_refine_ls_wR_factor_obs 0.0992
_reflns_number_observed 2920
_reflns_number_total 3985
_reflns_observed_criterion >2\s(I)
_cod_data_source_file cf1022.cif
_cod_data_source_block 9530
_cod_depositor_comments
;
The following automatic conversions were performed:
'_symmetry_cell_setting' value 'Monoclinic' changed to 'monoclinic'
according to '/home/saulius/struct/CIF-dictionaries/cif_core.dic'
dictionary named 'cif_core.dic' version 2.4.1 from 2010-06-29.

Automatic conversion script
Id: cif_fix_enum 1527 2010-12-29 10:47:43Z saulius 

The following automatic conversions were performed:

'_symmetry_cell_setting' value 'Monoclinic' changed to 'monoclinic'
according to /home/saulius/struct/CIF-dictionaries/cif_core.dic
dictionary named 'cif_core.dic' version 2.4.1 from 2010-06-29.

Automatic conversion script
Id: cif_fix_values 1715 2011-07-08 13:25:40Z adriana 

The following automatic conversions were performed:

'_exptl_crystal_density_meas' value 'not measured' was changed to '?'
- the value is perceived as not measured.

Automatic conversion script
Id: cif_fix_values 3008 2015-01-20 13:52:24Z robertas 
;
_cod_original_sg_symbol_H-M 'P 21/n'
_cod_database_code 2004367

loop_
_symmetry_equiv_pos_as_xyz
'x, y, z'
'-x+1/2, y+1/2, -z+1/2'
'-x, -y, -z'
'x-1/2, -y-1/2, z-1/2'

loop_
_atom_site_aniso_label
_atom_site_aniso_U_11
_atom_site_aniso_U_22
_atom_site_aniso_U_33
_atom_site_aniso_U_12
_atom_site_aniso_U_13
_atom_site_aniso_U_23
Mo1 0.0366(2) 0.0332(2) 0.0325(2) -0.0016(2) 0.00250(12) -0.00609(15)
P1 0.0360(4) 0.0343(4) 0.0328(3) -0.0022(3) 0.0022(3) -0.0041(3)
O1 0.068(2) 0.0418(13) 0.079(2) 0.0016(12) -0.0001(13) -0.0023(12)
O2 0.0618(15) 0.077(2) 0.0373(11) -0.0230(13) 0.0113(10) -0.0125(11)
O3 0.0461(13) 0.070(2) 0.0505(12) -0.0107(11) -0.0023(10) 0.0025(11)
O51 0.125(3) 0.097(2) 0.058(2) -0.047(2) 0.026(2) 0.007(2)
O61 0.074(2) 0.073(2) 0.153(3) 0.028(2) -0.037(2) -0.018(2)
C11 0.058(2) 0.035(2) 0.074(2) 0.0058(15) -0.007(2) -0.0023(15)
C12 0.115(4) 0.048(2) 0.160(5) 0.005(3) -0.027(4) -0.032(3)
C13 0.091(3) 0.069(3) 0.081(3) -0.001(2) 0.001(2) 0.016(2)
C14 0.067(3) 0.094(3) 0.090(3) 0.006(2) 0.011(2) -0.015(3)
C21 0.064(2) 0.075(2) 0.034(2) -0.003(2) 0.0101(14) -0.007(2)
C22 0.079(3) 0.165(5) 0.064(3) -0.016(3) 0.031(2) -0.011(3)
C23 0.144(5) 0.121(4) 0.084(3) 0.036(4) 0.004(3) 0.031(3)
C24 0.107(4) 0.119(4) 0.063(3) -0.024(3) 0.007(2) -0.048(3)
C31 0.038(2) 0.062(2) 0.056(2) -0.0118(15) -0.0030(14) 0.006(2)
C32 0.067(3) 0.097(3) 0.118(4) -0.001(3) -0.019(3) 0.022(3)
C33 0.054(2) 0.139(4) 0.070(3) -0.021(3) 0.012(2) 0.022(3)
C34 0.070(3) 0.077(3) 0.136(4) -0.025(2) -0.007(3) -0.018(3)
C51 0.063(2) 0.057(2) 0.046(2) -0.013(2) 0.007(2) -0.011(2)
C61 0.055(2) 0.047(2) 0.072(2) 0.006(2) -0.008(2) -0.014(2)

loop_
_atom_site_label
_atom_site_occupancy
_atom_site_fract_x
_atom_site_fract_y
_atom_site_fract_z
_atom_site_U_iso_or_equiv
_atom_site_thermal_displace_type
_atom_site_calc_flag
_atom_site_refinement_flags
_atom_site_type_symbol
Mo1 1 0 0 0 .03407(12) Uani d S Mo
P1 1 .06456(8) .11753(5) .12305(5) .0343(2) Uani d . P
O1 1 .0654(3) .2309(2) .1112(2) .0630(6) Uani d . O
O2 1 -.0304(3) .0960(2) .21205(14) .0586(6) Uani d . O
O3 1 .2232(2) .1083(2) .1687(2) .0554(6) Uani d . O
O51 1 -0.1722(4) -0.1109(2) .1573(2) .0933(10) Uani d . O
O61 1 .2804(4) -0.1106(2) .0674(3) .1005(11) Uani d . O
C11 1 -.0407(4) .3015(2) .0778(3) .0558(8) Uani d . C
C12 1 .0125(6) .3927(3) .1220(4) .108(2) Uani d . C
C13 1 -.0290(5) .3046(3) -.0280(3) .0802(12) Uani d . C
C14 1 -0.1917(5) .2793(3) .1093(3) .0838(13) Uani d . C
C21 1 -.0137(4) .1040(3) .3137(2) .0573(9) Uani d . C
C22 1 -0.1683(5) .0945(4) .3469(3) .103(2) Uani d . C
C23 1 .0789(7) .0238(4) .3489(4) .116(2) Uani d . C
C24 1 .0490(6) .1991(4) .3417(3) .096(2) Uani d . C
C31 1 .3638(3) .1479(2) .1433(2) .0519(8) Uani d . C
C32 1 .4706(5) .0756(4) .1842(4) .0939(15) Uani d . C
C33 1 .3824(4) .1532(4) .0399(3) .0873(14) Uani d . C
C34 1 .3857(5) .2421(3) .1921(4) .094(2) Uani d . C
C51 1 -0.1118(4) -.0715(3) .0998(2) .0551(8) Uani d . C
C61 1 .1799(4) -.0718(2) .0415(3) .0578(9) Uani d . C
H12A 1 .1087 .4058 .1012 .162 Uiso calc R H
H12B 1 .0127 .3863 .1891 .162 Uiso calc R H
H12C 1 -0.0501 .4444 .1038 .162 Uiso calc R H
H13A 1 -0.0637 .2454 -0.0541 .120 Uiso calc R H
H13B 1 .0701 .3137 -0.0449 .120 Uiso calc R H
H13C 1 -0.0860 .3566 -0.0522 .120 Uiso calc R H
H14A 1 -0.2240 .2209 .0805 .126 Uiso calc R H
H14B 1 -0.2551 .3305 .0911 .126 Uiso calc R H
H14C 1 -0.1923 .2724 .1764 .126 Uiso calc R H
H22A 1 -0.2245 .1471 .3231 .154 Uiso calc R H
H22B 1 -0.1696 .0950 .4143 .154 Uiso calc R H
H22C 1 -0.2084 .0355 .3242 .154 Uiso calc R H
H23A 1 .0369 -0.0361 .3302 .174 Uiso calc R H
H23B 1 .0857 .0267 .4162 .174 Uiso calc R H
H23C 1 .1736 .0294 .3228 .174 Uiso calc R H
H24A 1 -0.0121 .2495 .3184 .144 Uiso calc R H
H24B 1 .1436 .2056 .3156 .144 Uiso calc R H
H24C 1 .0557 .2029 .4090 .144 Uiso calc R H
H32A 1 .4590 .0719 .2510 .141 Uiso calc R H
H32B 1 .5673 .0954 .1704 .141 Uiso calc R H
H32C 1 .4527 .0139 .1568 .141 Uiso calc R H
H33A 1 .3671 .0911 .0129 .131 Uiso calc R H
H33B 1 .4784 .1746 .0263 .131 Uiso calc R H
H33C 1 .3137 .1975 .0136 .131 Uiso calc R H
H34A 1 .3723 .2339 .2584 .142 Uiso calc R H
H34B 1 .3170 .2877 .1682 .142 Uiso calc R H
H34C 1 .4818 .2648 .1809 .142 Uiso calc R H

loop_
_atom_type_symbol
_atom_type_description
_atom_type_scat_dispersion_real
_atom_type_scat_dispersion_imag
_atom_type_scat_source
C C 0.0033 0.0016 'International Tables Vol C Tables 4.2.6.8 and 6.1.1.4'
H H 0.0000 0.0000 'International Tables Vol C Tables 4.2.6.8 and 6.1.1.4'
Mo Mo -1.6832 0.6857 'International Tables Vol C Tables 4.2.6.8 and 6.1.1.4'
O O 0.0106 0.0060 'International Tables Vol C Tables 4.2.6.8 and 6.1.1.4'
P P 0.1023 0.0942 'International Tables Vol C Tables 4.2.6.8 and 6.1.1.4'

loop_
_geom_angle_atom_site_label_1
_geom_angle_atom_site_label_2
_geom_angle_atom_site_label_3
_geom_angle_site_symmetry_1
_geom_angle_site_symmetry_3
_geom_angle
_geom_angle_publ_flag
P1 Mo1 C51 . . 87.27(9) yes
P1 Mo1 C61 . . 86.12(10) yes
C51 Mo1 C61 . . 88.7(2) yes
C51 Mo1 C61 3 3 88.7(2) ?
C51 Mo1 C61 . 3 91.3(2) ?
C51 Mo1 C51 . 3 180.0 ?
C61 Mo1 P1 3 . 93.88(10) ?
C61 Mo1 C61 3 . 180.0 ?
C51 Mo1 P1 3 . 92.73(9) ?
C61 Mo1 P1 3 3 86.12(10) ?
C61 Mo1 P1 . 3 93.88(10) ?
C51 Mo1 P1 . 3 92.73(9) ?
C51 Mo1 P1 3 3 87.27(9) ?
C51 Mo1 C61 3 . 91.3(2) ?
P1 Mo1 P1 . 3 180.0 ?
Mo1 P1 O1 . . 126.03(10) yes
Mo1 P1 O2 . . 108.04(9) yes
Mo1 P1 O3 . . 116.52(9) yes
O1 P1 O2 . . 106.09(14) yes
O1 P1 O3 . . 96.71(13) yes
O2 P1 O3 . . 100.14(12) yes
P1 O1 C11 . . 134.3(2) yes
P1 O2 C21 . . 136.7(2) yes
P1 O3 C31 . . 133.0(2) yes
O1 C11 C12 . . 102.8(3) yes
O1 C11 C13 . . 106.6(3) yes
O1 C11 C14 . . 112.7(3) yes
C12 C11 C13 . . 111.4(4) ?
C12 C11 C14 . . 110.5(4) ?
C13 C11 C14 . . 112.3(3) ?
O2 C21 C22 . . 102.3(3) yes
O2 C21 C23 . . 109.2(3) yes
O2 C21 C24 . . 111.5(3) yes
C22 C21 C23 . . 111.7(4) ?
C22 C21 C24 . . 111.0(4) ?
C23 C21 C24 . . 110.9(4) ?
O3 C31 C32 . . 103.3(3) yes
O3 C31 C33 . . 112.2(3) yes
O3 C31 C34 . . 109.4(3) yes
C32 C31 C33 . . 109.2(4) ?
C32 C31 C34 . . 108.8(3) ?
C33 C31 C34 . . 113.5(4) ?
Mo1 C51 O51 . . 178.5(3) yes
Mo1 C61 O61 . . 177.8(3) yes

loop_
_geom_bond_atom_site_label_1
_geom_bond_atom_site_label_2
_geom_bond_site_symmetry_2
_geom_bond_distance
_geom_bond_publ_flag
Mo1 P1 . 2.4699(7) yes
Mo1 P1 3 2.4699(7) ?
Mo1 C51 . 2.031(3) yes
Mo1 C51 3 2.032(3) ?
Mo1 C61 . 2.027(4) yes
Mo1 C61 3 2.027(4) ?
P1 O1 . 1.595(2) yes
P1 O2 . 1.580(2) yes
P1 O3 . 1.604(2) yes
O1 C11 . 1.467(4) yes
O2 C21 . 1.458(4) yes
O3 C31 . 1.465(4) yes
O51 C51 . 1.138(4) yes
O61 C61 . 1.135(4) yes
C11 C12 . 1.503(5) ?
C11 C13 . 1.512(5) ?
C11 C14 . 1.507(5) ?
C21 C22 . 1.519(5) ?
C21 C23 . 1.495(6) ?
C21 C24 . 1.503(5) ?
C31 C32 . 1.525(5) ?
C31 C33 . 1.485(5) ?
C31 C34 . 1.501(6) ?

loop_
_geom_torsion_atom_site_label_1
_geom_torsion_atom_site_label_2
_geom_torsion_atom_site_label_3
_geom_torsion_atom_site_label_4
_geom_torsion_site_symmetry_1
_geom_torsion
C61 Mo1 P1 O2 3 80.5(2)
C61 Mo1 P1 O2 . -99.5(2)
C51 Mo1 P1 O2 . -10.69(15)
C51 Mo1 P1 O2 3 169.31(15)
C61 Mo1 P1 O1 3 -46.2(2)
C61 Mo1 P1 O1 . 133.8(2)
C51 Mo1 P1 O1 . -137.4(2)
C51 Mo1 P1 O1 3 42.6(2)
C61 Mo1 P1 O3 3 -167.83(15)
C61 Mo1 P1 O3 . 12.17(14)
C51 Mo1 P1 O3 . 101.00(14)
C51 Mo1 P1 O3 3 -79.00(14)
O2 P1 O1 C11 . -74.5(3)
O3 P1 O1 C11 . -177.1(3)
Mo1 P1 O1 C11 . 52.9(4)
O1 P1 O2 C21 . -74.7(4)
O3 P1 O2 C21 . 25.4(4)
Mo1 P1 O2 C21 . 147.8(3)
O2 P1 O3 C31 . -155.6(3)
O1 P1 O3 C31 . -47.9(3)
Mo1 P1 O3 C31 . 88.2(3)
P1 O1 C11 C12 . 158.2(3)
P1 O1 C11 C14 . 39.2(5)
P1 O1 C11 C13 . -84.5(4)
P1 O2 C21 C23 . -76.5(5)
P1 O2 C21 C24 . 46.3(5)
P1 O2 C21 C22 . 165.0(3)
P1 O3 C31 C33 . -36.2(5)
P1 O3 C31 C34 . 90.7(4)
P1 O3 C31 C32 . -153.6(3)
